data_4517431
loop_
_publ_author_name
'Drummond, Michael J.'
'Miller, Tabitha J.'
'Ford, Courtney L.'
'Fout, Alison R.'

_publ_contact_author
; 
Danielle L. Gray 
University of Illinois 
School of Chemical Sciences, Box 59-1 
505 South Mathews Avenue 
Urbana, Illinois  61801 
USA 
;
_publ_section_title
;
 Catalytic Perchlorate Reduction Using Iron: Mechanistic Insights and
 Improved Catalyst Turnover
;
_journal_name_full 'ACS Catalysis'
_journal_page_first 3175
_journal_page_last 3182
_journal_paper_doi 10.1021/acscatal.9b05029
_journal_year 2020
_chemical_formula_moiety 'C36 H51 Cl N7 Zn, C F3 O3 S'
_chemical_formula_sum 'C37 H51 Cl F3 N7 O3 S Zn'
_chemical_formula_weight 831.72
_space_group_crystal_system monoclinic
_space_group_IT_number 14
_space_group_name_Hall '-P 2ybc'
_space_group_name_H-M_alt 'P 1 21/c 1'
_atom_sites_solution_hydrogens mixed
_audit_creation_method SHELXL-2014/7
_audit_update_record
; 
? 
;
_cell_angle_alpha 90
_cell_angle_beta 95.7511(13)
_cell_angle_gamma 90
_cell_formula_units_Z 4
_cell_length_a 12.4934(3)
_cell_length_b 24.7612(6)
_cell_length_c 13.0442(3)
_cell_measurement_reflns_used 12634
_cell_measurement_temperature 100(2)
_cell_measurement_theta_max 25.41
_cell_measurement_theta_min 2.27
_cell_volume 4014.93(17)
_computing_cell_refinement 'SAINT V8.37A (Bruker, 2014)'
_computing_data_collection 'APEX3 V2016.9-0 (Bruker, 2016)'
_computing_data_reduction
; 
SAINT V8.34A, XPREP v2014/2, (Bruker, 2014) SADABS V2014/7 
(Krause et al., 2015) 
;
_computing_molecular_graphics
; 
SHELXTL v2014-7 (Bruker, 2014), CrystalMaker v2.7.7 (CrystalMaker, 1994) 
;
_computing_publication_material 'XCIF V2014-2 (Bruker, 2014)'
_computing_structure_refinement 'SHELXL-2014-7 (Sheldrick, 2015)'
_computing_structure_solution 'SHELXS-2014-7 (Sheldrick, 2015)'
_diffrn_ambient_temperature 100(2)
_diffrn_measured_fraction_theta_full 0.999
_diffrn_measured_fraction_theta_max 0.996
_diffrn_measurement_device 'Bruker D8 Venture/Photon 100'
_diffrn_measurement_method 'profile data from \f and \w scans'
_diffrn_radiation_monochromator 'multilayer mirrors'
_diffrn_radiation_source 'microfocus sealed tube'
_diffrn_radiation_type MoK\a
_diffrn_radiation_wavelength 0.71073
_diffrn_radiation_wavelength_id dd53rs_sq
_diffrn_reflns_av_R_equivalents 0.0701
_diffrn_reflns_av_unetI/netI 0.0500
_diffrn_reflns_Laue_measured_fraction_full 0.999
_diffrn_reflns_Laue_measured_fraction_max 0.996
_diffrn_reflns_limit_h_max 15
_diffrn_reflns_limit_h_min -15
_diffrn_reflns_limit_k_max 29
_diffrn_reflns_limit_k_min -27
_diffrn_reflns_limit_l_max 15
_diffrn_reflns_limit_l_min -15
_diffrn_reflns_number 38886
_diffrn_reflns_point_group_measured_fraction_full 0.999
_diffrn_reflns_point_group_measured_fraction_max 0.996
_diffrn_reflns_theta_full 25.242
_diffrn_reflns_theta_max 25.420
_diffrn_reflns_theta_min 2.273
_exptl_absorpt_coefficient_mu 0.789
_exptl_absorpt_correction_T_max 0.7452
_exptl_absorpt_correction_T_min 0.6599
_exptl_absorpt_correction_type multi-scan
_exptl_absorpt_process_details 'SADABS V2014/7 (Krause et al., 2015)'
_exptl_crystal_colour colourless
_exptl_crystal_density_diffrn 1.376
_exptl_crystal_density_method 'not measured'
_exptl_crystal_description column
_exptl_crystal_F_000 1744
_exptl_crystal_id dd53rs_sq
_exptl_crystal_preparation
; 
The data crystal was mounted using oil (Paratone-N, Exxon) to a 
0.3 mm cryo-loop (Hampton Research) with the (1 2 -1) scattering 
planes roughly normal to the spindle axis. 
;
_exptl_crystal_size_max 0.170
_exptl_crystal_size_mid 0.067
_exptl_crystal_size_min 0.041
_platon_squeeze_details
;
The electron count from the "squeeze" model converged in good agreement with
the number of solvate molecules predicted by the complete refinement.  
Squeeze removed 19 electrons from each of two void spaces in the P1 cell;
these two void spaces are symmetry equivalents in the true space group. The
most likely solution is one in which each of these void spaces is occupied
by one or two water molecules.
;
_refine_diff_density_max 0.480
_refine_diff_density_min -0.522
_refine_diff_density_rms 0.070
_refine_ls_extinction_method none
_refine_ls_goodness_of_fit_ref 1.034
_refine_ls_hydrogen_treatment mixed
_refine_ls_matrix_type full
_refine_ls_number_parameters 682
_refine_ls_number_reflns 7382
_refine_ls_number_restraints 895
_refine_ls_restrained_S_all 1.026
_refine_ls_R_factor_all 0.0684
_refine_ls_R_factor_gt 0.0434
_refine_ls_shift/su_max 0.001
_refine_ls_shift/su_mean 0.000
_refine_ls_structure_factor_coef Fsqd
_refine_ls_weighting_details 'w=1/[\s^2^(Fo^2^)+(0.0245P)^2^+6.4276P] where P=(Fo^2^+2Fc^2^)/3'
_refine_ls_weighting_scheme calc
_refine_ls_wR_factor_gt 0.0821
_refine_ls_wR_factor_ref 0.0917
_reflns_Friedel_coverage 0.000
_reflns_number_gt 5637
_reflns_number_total 7382
_reflns_threshold_expression 'I > 2\s(I)'
_cod_data_source_file cs9b05029_si_001.cif
_cod_data_source_block dd53rs_sq
_cod_depositor_comments 'Adding full bibliography for 4517431.cif.'
_cod_original_sg_symbol_H-M 'P 21/c'
_cod_database_code 4517431
_shelx_shelxl_version_number 2014/7
_shelx_space_group_comment
; 
The symmetry employed for this shelxl refinement is uniquely defined 
by the following loop, which should always be used as a source of 
symmetry information in preference to the above space-group names. 
They are only intended as comments. 
;
_shelx_estimated_absorpt_t_min 0.878
_shelx_estimated_absorpt_t_max 0.968
_platon_squeeze_void_probe_radius 1.20

loop_
_space_group_symop_operation_xyz
'x, y, z'
'-x, y+1/2, -z+1/2'
'-x, -y, -z'
'x, -y-1/2, z-1/2'

loop_
_atom_site_label
_atom_site_type_symbol
_atom_site_fract_x
_atom_site_fract_y
_atom_site_fract_z
_atom_site_U_iso_or_equiv
_atom_site_adp_type
_atom_site_occupancy
_atom_site_site_symmetry_order
_atom_site_calc_flag
_atom_site_refinement_flags_posn
_atom_site_refinement_flags_adp
_atom_site_refinement_flags_occupancy
_atom_site_disorder_assembly
_atom_site_disorder_group
Zn1 Zn 0.85249(3) 0.18485(2) 0.88402(3) 0.01510(9) Uani 1 1 d . . . . .
Cl1 Cl 0.75568(6) 0.13963(3) 1.00306(5) 0.02023(17) Uani 1 1 d . . . . .
N1 N 0.94583(18) 0.23372(9) 0.77264(18) 0.0156(5) Uani 1 1 d . . . . .
N2 N 0.76402(18) 0.25604(9) 0.86547(18) 0.0149(5) Uani 1 1 d . . . . .
N3 N 0.5614(2) 0.28961(12) 1.0401(2) 0.0284(7) Uani 1 1 d . . . . .
H3 H 0.530(3) 0.3140(16) 1.008(3) 0.043 Uiso 1 1 d . U . . .
N4 N 1.00371(18) 0.19040(10) 0.96095(18) 0.0179(5) Uani 1 1 d . . . . .
N6 N 0.85224(18) 0.13404(9) 0.75735(19) 0.0166(5) Uani 1 1 d . . . . .
C1 C 0.8660(2) 0.26806(12) 0.7144(2) 0.0178(6) Uani 1 1 d . . . . .
H1A H 0.8328 0.2482 0.6535 0.021 Uiso 1 1 calc R U . . .
H1B H 0.9016 0.3007 0.6899 0.021 Uiso 1 1 calc R U . . .
C2 C 0.7809(2) 0.28437(12) 0.7812(2) 0.0175(6) Uani 1 1 d . . . . .
C3 C 0.7098(2) 0.32845(12) 0.7665(2) 0.0213(7) Uani 1 1 d . . . . .
H3A H 0.7067 0.3541 0.7122 0.026 Uiso 1 1 calc R U . . .
C4 C 0.6461(2) 0.32701(12) 0.8461(2) 0.0237(7) Uani 1 1 d . . . . .
H4 H 0.5900 0.3515 0.8573 0.028 Uiso 1 1 calc R U . . .
C5 C 0.6797(2) 0.28215(12) 0.9084(2) 0.0183(6) Uani 1 1 d . . . . .
C6 C 0.6434(2) 0.26713(12) 1.0018(2) 0.0192(6) Uani 1 1 d . . . . .
H6 H 0.6803 0.2389 1.0399 0.023 Uiso 1 1 calc R U . . .
C7 C 0.5316(2) 0.28308(13) 1.1451(2) 0.0218(7) Uani 1 1 d . . . . .
H7 H 0.5848 0.2587 1.1843 0.026 Uiso 1 1 calc R U . . .
C8 C 0.4196(3) 0.25844(13) 1.1437(2) 0.0260(7) Uani 1 1 d . . . . .
H8A H 0.3674 0.2808 1.1002 0.031 Uiso 1 1 calc R U . . .
H8B H 0.4197 0.2218 1.1134 0.031 Uiso 1 1 calc R U . . .
C9 C 0.3854(3) 0.25514(15) 1.2523(3) 0.0350(9) Uani 1 1 d . . . . .
H9A H 0.3115 0.2404 1.2494 0.042 Uiso 1 1 calc R U . . .
H9B H 0.4339 0.2302 1.2940 0.042 Uiso 1 1 calc R U . . .
C10 C 0.3887(3) 0.31037(15) 1.3035(3) 0.0340(8) Uani 1 1 d . . . . .
H10A H 0.3349 0.3343 1.2657 0.041 Uiso 1 1 calc R U . . .
H10B H 0.3695 0.3067 1.3750 0.041 Uiso 1 1 calc R U . . .
C11 C 0.4990(3) 0.33540(15) 1.3049(3) 0.0331(8) Uani 1 1 d . . . . .
H11A H 0.5512 0.3138 1.3499 0.040 Uiso 1 1 calc R U . . .
H11B H 0.4976 0.3723 1.3339 0.040 Uiso 1 1 calc R U . . .
C12 C 0.5351(3) 0.33803(13) 1.1970(2) 0.0259(7) Uani 1 1 d . . . . .
H12A H 0.4879 0.3633 1.1546 0.031 Uiso 1 1 calc R U . . .
H12B H 0.6094 0.3523 1.2011 0.031 Uiso 1 1 calc R U . . .
C13 C 1.0266(2) 0.26385(12) 0.8394(2) 0.0207(7) Uani 1 1 d . . . . .
H13A H 0.9940 0.2970 0.8650 0.025 Uiso 1 1 calc R U . . .
H13B H 1.0868 0.2746 0.7998 0.025 Uiso 1 1 calc R U . . .
C14 C 1.0675(2) 0.22887(12) 0.9281(2) 0.0187(6) Uani 1 1 d . . . . .
C15 C 1.1676(2) 0.23004(13) 0.9881(2) 0.0260(7) Uani 1 1 d . . . . .
H15 H 1.2261 0.2535 0.9794 0.031 Uiso 1 1 calc R U . . .
C16 C 1.1638(3) 0.19061(14) 1.0617(3) 0.0290(8) Uani 1 1 d . . . . .
H16 H 1.2193 0.1818 1.1143 0.035 Uiso 1 1 calc R U . . .
C17 C 1.0625(2) 0.16560(13) 1.0445(2) 0.0214(7) Uani 1 1 d D . . . .
C18 C 1.0178(3) 0.12078(15) 1.0910(3) 0.0228(9) Uani 0.905(3) 1 d D U P A 1
H18 H 0.9505 0.1082 1.0595 0.027 Uiso 0.905(3) 1 calc R U P A 1
N5 N 1.0587(2) 0.09429(12) 1.1731(2) 0.0257(7) Uani 0.905(3) 1 d D U P A 1
H5 H 1.1212 0.1048 1.2038 0.039 Uiso 0.905(3) 1 calc R U P A 1
C19 C 1.0045(3) 0.04779(14) 1.2161(3) 0.0271(8) Uani 0.905(3) 1 d D U P A 1
H19 H 1.0536 0.0329 1.2746 0.033 Uiso 0.905(3) 1 calc R U P A 1
C20 C 0.9005(3) 0.06589(16) 1.2587(3) 0.0319(10) Uani 0.905(3) 1 d D U P A 1
H20A H 0.8530 0.0837 1.2034 0.038 Uiso 0.905(3) 1 calc R U P A 1
H20B H 0.9176 0.0925 1.3146 0.038 Uiso 0.905(3) 1 calc R U P A 1
C21 C 0.8417(4) 0.01753(16) 1.3005(3) 0.0387(10) Uani 0.905(3) 1 d D U P A 1
H21A H 0.8864 0.0018 1.3601 0.046 Uiso 0.905(3) 1 calc R U P A 1
H21B H 0.7731 0.0298 1.3247 0.046 Uiso 0.905(3) 1 calc R U P A 1
C22 C 0.8189(3) -0.02536(17) 1.2173(3) 0.0394(10) Uani 0.905(3) 1 d D U P A 1
H22A H 0.7819 -0.0565 1.2457 0.047 Uiso 0.905(3) 1 calc R U P A 1
H22B H 0.7710 -0.0102 1.1593 0.047 Uiso 0.905(3) 1 calc R U P A 1
C23 C 0.9230(3) -0.04404(16) 1.1786(3) 0.0372(11) Uani 0.905(3) 1 d D U P A 1
H23A H 0.9072 -0.0714 1.1238 0.045 Uiso 0.905(3) 1 calc R U P A 1
H23B H 0.9690 -0.0612 1.2357 0.045 Uiso 0.905(3) 1 calc R U P A 1
C24 C 0.9830(3) 0.00323(15) 1.1361(3) 0.0322(9) Uani 0.905(3) 1 d D U P A 1
H24A H 0.9398 0.0180 1.0747 0.039 Uiso 0.905(3) 1 calc R U P A 1
H24B H 1.0522 -0.0097 1.1144 0.039 Uiso 0.905(3) 1 calc R U P A 1
C18A C 1.063(2) 0.1209(11) 1.108(3) 0.024(3) Uani 0.095(3) 1 d D U P A 2
H18A H 1.1232 0.1099 1.1541 0.029 Uiso 0.095(3) 1 calc R U P A 2
N5A N 0.9697(19) 0.0957(8) 1.0978(17) 0.025(3) Uani 0.095(3) 1 d D U P A 2
H5A H 0.9144 0.1081 1.0576 0.037 Uiso 0.095(3) 1 calc R U P A 2
C19A C 0.964(2) 0.0451(8) 1.1579(17) 0.030(2) Uani 0.095(3) 1 d D U P A 2
H19A H 1.0384 0.0305 1.1713 0.035 Uiso 0.095(3) 1 calc R U P A 2
C20A C 0.923(4) 0.0573(9) 1.2620(18) 0.033(3) Uani 0.095(3) 1 d D U P A 2
H20C H 0.8535 0.0763 1.2509 0.040 Uiso 0.095(3) 1 calc R U P A 2
H20D H 0.9752 0.0816 1.3017 0.040 Uiso 0.095(3) 1 calc R U P A 2
C21A C 0.910(3) 0.0058(11) 1.3241(16) 0.037(3) Uani 0.095(3) 1 d D U P A 2
H21C H 0.9816 -0.0087 1.3490 0.044 Uiso 0.095(3) 1 calc R U P A 2
H21D H 0.8718 0.0146 1.3851 0.044 Uiso 0.095(3) 1 calc R U P A 2
C22A C 0.847(3) -0.0371(12) 1.260(2) 0.038(3) Uani 0.095(3) 1 d D U P A 2
H22C H 0.8471 -0.0709 1.3011 0.045 Uiso 0.095(3) 1 calc R U P A 2
H22D H 0.7710 -0.0252 1.2466 0.045 Uiso 0.095(3) 1 calc R U P A 2
C23A C 0.891(3) -0.0488(8) 1.159(2) 0.037(3) Uani 0.095(3) 1 d D U P A 2
H23C H 0.8440 -0.0754 1.1200 0.044 Uiso 0.095(3) 1 calc R U P A 2
H23D H 0.9636 -0.0646 1.1726 0.044 Uiso 0.095(3) 1 calc R U P A 2
C24A C 0.896(3) 0.0029(9) 1.0963(16) 0.036(3) Uani 0.095(3) 1 d D U P A 2
H24C H 0.9288 -0.0052 1.0318 0.043 Uiso 0.095(3) 1 calc R U P A 2
H24D H 0.8229 0.0170 1.0778 0.043 Uiso 0.095(3) 1 calc R U P A 2
C25 C 0.9932(2) 0.19433(12) 0.7061(2) 0.0180(6) Uani 1 1 d . . . . .
H25A H 1.0621 0.1807 0.7407 0.022 Uiso 1 1 calc R U . . .
H25B H 1.0078 0.2117 0.6406 0.022 Uiso 1 1 calc R U . . .
C26 C 0.9159(2) 0.14858(12) 0.6850(2) 0.0173(6) Uani 1 1 d . . . . .
C27 C 0.9031(3) 0.11374(14) 0.5998(3) 0.0311(8) Uani 1 1 d . . . . .
H27 H 0.9381 0.1162 0.5385 0.037 Uiso 1 1 calc R U . . .
C28 C 0.8299(3) 0.07538(15) 0.6226(3) 0.0403(10) Uani 1 1 d . . . . .
H28 H 0.8047 0.0459 0.5801 0.048 Uiso 1 1 calc R U . . .
C29 C 0.7990(2) 0.08771(13) 0.7204(3) 0.0297(8) Uani 1 1 d D . . . .
C30 C 0.7312(4) 0.06313(18) 0.7904(4) 0.0185(11) Uani 0.696(5) 1 d D U P B 1
H30 H 0.7240 0.0814 0.8534 0.022 Uiso 0.696(5) 1 calc R U P B 1
N7 N 0.6789(3) 0.01783(15) 0.7741(3) 0.0254(10) Uani 0.696(5) 1 d D U P B 1
H7A H 0.6831 0.0016 0.7147 0.038 Uiso 0.696(5) 1 calc R U P B 1
C31 C 0.6140(4) -0.0079(2) 0.8476(4) 0.0225(11) Uani 0.696(5) 1 d D U P B 1
H31 H 0.6018 0.0188 0.9027 0.027 Uiso 0.696(5) 1 calc R U P B 1
C32 C 0.6758(4) -0.0560(2) 0.8975(4) 0.0260(13) Uani 0.696(5) 1 d D U P B 1
H32A H 0.6980 -0.0801 0.8429 0.031 Uiso 0.696(5) 1 calc R U P B 1
H32B H 0.7418 -0.0428 0.9382 0.031 Uiso 0.696(5) 1 calc R U P B 1
C33 C 0.6089(6) -0.0879(3) 0.9675(6) 0.0291(13) Uani 0.696(5) 1 d D U P B 1
H33A H 0.6495 -0.1203 0.9936 0.035 Uiso 0.696(5) 1 calc R U P B 1
H33B H 0.5949 -0.0654 1.0274 0.035 Uiso 0.696(5) 1 calc R U P B 1
C34 C 0.5026(5) -0.1054(2) 0.9105(5) 0.0297(13) Uani 0.696(5) 1 d D U P B 1
H34A H 0.4593 -0.1246 0.9586 0.036 Uiso 0.696(5) 1 calc R U P B 1
H34B H 0.5163 -0.1306 0.8545 0.036 Uiso 0.696(5) 1 calc R U P B 1
C35 C 0.4399(5) -0.0567(3) 0.8652(5) 0.0254(13) Uani 0.696(5) 1 d D U P B 1
H35A H 0.3721 -0.0691 0.8265 0.031 Uiso 0.696(5) 1 calc R U P B 1
H35B H 0.4209 -0.0330 0.9218 0.031 Uiso 0.696(5) 1 calc R U P B 1
C36 C 0.5049(4) -0.0247(2) 0.7937(4) 0.0234(12) Uani 0.696(5) 1 d D U P B 1
H36A H 0.4642 0.0080 0.7697 0.028 Uiso 0.696(5) 1 calc R U P B 1
H36B H 0.5160 -0.0469 0.7326 0.028 Uiso 0.696(5) 1 calc R U P B 1
C30A C 0.7201(8) 0.0504(4) 0.7370(8) 0.023(2) Uani 0.304(5) 1 d D U P B 2
H30A H 0.6926 0.0248 0.6869 0.027 Uiso 0.304(5) 1 calc R U P B 2
N7A N 0.6877(7) 0.0541(3) 0.8277(7) 0.0229(19) Uani 0.304(5) 1 d D U P B 2
H7B H 0.7077 0.0824 0.8659 0.034 Uiso 0.304(5) 1 calc R U P B 2
C31A C 0.6194(8) 0.0135(4) 0.8697(8) 0.0231(19) Uani 0.304(5) 1 d D U P B 2
H31A H 0.5878 0.0303 0.9295 0.028 Uiso 0.304(5) 1 calc R U P B 2
C32A C 0.6867(9) -0.0346(4) 0.9110(11) 0.024(2) Uani 0.304(5) 1 d D U P B 2
H32C H 0.7225 -0.0510 0.8542 0.029 Uiso 0.304(5) 1 calc R U P B 2
H32D H 0.7433 -0.0220 0.9641 0.029 Uiso 0.304(5) 1 calc R U P B 2
C33A C 0.6177(13) -0.0769(7) 0.9575(14) 0.027(2) Uani 0.304(5) 1 d D U P B 2
H33C H 0.6629 -0.1086 0.9793 0.032 Uiso 0.304(5) 1 calc R U P B 2
H33D H 0.5891 -0.0618 1.0195 0.032 Uiso 0.304(5) 1 calc R U P B 2
C34A C 0.5246(10) -0.0951(5) 0.8814(11) 0.028(2) Uani 0.304(5) 1 d D U P B 2
H34C H 0.4781 -0.1201 0.9162 0.033 Uiso 0.304(5) 1 calc R U P B 2
H34D H 0.5530 -0.1149 0.8239 0.033 Uiso 0.304(5) 1 calc R U P B 2
C35A C 0.4580(10) -0.0470(5) 0.8386(12) 0.024(2) Uani 0.304(5) 1 d D U P B 2
H35C H 0.4024 -0.0599 0.7846 0.028 Uiso 0.304(5) 1 calc R U P B 2
H35D H 0.4207 -0.0307 0.8945 0.028 Uiso 0.304(5) 1 calc R U P B 2
C36A C 0.5262(9) -0.0045(5) 0.7933(10) 0.024(2) Uani 0.304(5) 1 d D U P B 2
H36C H 0.4808 0.0272 0.7723 0.029 Uiso 0.304(5) 1 calc R U P B 2
H36D H 0.5549 -0.0192 0.7310 0.029 Uiso 0.304(5) 1 calc R U P B 2
S1 S 0.29086(10) 0.38387(5) 0.89791(9) 0.0198(2) Uani 0.940(2) 1 d D U P C 1
O1 O 0.2148(2) 0.35936(12) 0.8228(2) 0.0425(7) Uani 0.940(2) 1 d D U P C 1
O2 O 0.3752(2) 0.34924(11) 0.93986(19) 0.0337(7) Uani 0.940(2) 1 d D U P C 1
O3 O 0.3219(2) 0.43727(11) 0.8720(2) 0.0475(8) Uani 0.940(2) 1 d D U P C 1
C37 C 0.2147(3) 0.39763(16) 1.0058(3) 0.0383(9) Uani 0.940(2) 1 d D U P C 1
F1 F 0.1333(2) 0.43088(12) 0.9805(2) 0.0522(7) Uani 0.940(2) 1 d D U P C 1
F2 F 0.1750(3) 0.35341(11) 1.0439(2) 0.0775(9) Uani 0.940(2) 1 d D U P C 1
F3 F 0.2785(2) 0.42057(13) 1.08224(19) 0.0683(9) Uani 0.940(2) 1 d D U P C 1
S1A S 0.2992(18) 0.3750(8) 0.8910(16) 0.039(3) Uani 0.060(2) 1 d D U P C 2
O1A O 0.244(3) 0.3245(10) 0.888(3) 0.040(4) Uani 0.060(2) 1 d D U P C 2
O2A O 0.4109(19) 0.3734(14) 0.924(3) 0.035(5) Uani 0.060(2) 1 d D U P C 2
O3A O 0.268(3) 0.4073(12) 0.8015(19) 0.037(4) Uani 0.060(2) 1 d D U P C 2
C37A C 0.239(2) 0.4143(10) 0.9867(19) 0.051(2) Uani 0.060(2) 1 d D U P C 2
F1A F 0.144(3) 0.4341(19) 0.950(3) 0.0683(9) Uani 0.060(2) 1 d D U P C 2
F2A F 0.226(3) 0.3881(14) 1.072(2) 0.0522(7) Uani 0.060(2) 1 d D U P C 2
F3A F 0.300(3) 0.4572(12) 1.015(3) 0.0775(9) Uani 0.060(2) 1 d D U P C 2

loop_
_atom_site_aniso_label
_atom_site_aniso_U_11
_atom_site_aniso_U_22
_atom_site_aniso_U_33
_atom_site_aniso_U_23
_atom_site_aniso_U_13
_atom_site_aniso_U_12
Zn1 0.01246(16) 0.01446(17) 0.01856(18) 0.00412(15) 0.00240(12) 0.00012(14)
Cl1 0.0208(4) 0.0215(4) 0.0192(4) 0.0040(3) 0.0060(3) -0.0019(3)
N1 0.0145(12) 0.0136(12) 0.0186(13) 0.0018(10) 0.0009(10) -0.0003(10)
N2 0.0133(12) 0.0151(12) 0.0160(13) 0.0009(10) 0.0005(10) 0.0018(10)
N3 0.0257(15) 0.0373(18) 0.0230(15) 0.0102(13) 0.0060(12) 0.0166(13)
N4 0.0163(12) 0.0201(13) 0.0172(13) 0.0004(11) 0.0017(10) 0.0041(11)
N6 0.0097(12) 0.0126(12) 0.0277(14) 0.0043(11) 0.0033(10) 0.0002(10)
C1 0.0171(15) 0.0170(15) 0.0191(16) 0.0068(13) 0.0013(12) 0.0001(12)
C2 0.0157(15) 0.0149(15) 0.0214(16) 0.0023(13) -0.0009(12) -0.0004(12)
C3 0.0267(17) 0.0142(16) 0.0221(17) 0.0054(13) -0.0019(13) 0.0018(13)
C4 0.0250(17) 0.0207(17) 0.0255(17) -0.0001(14) 0.0041(13) 0.0077(13)
C5 0.0136(14) 0.0203(16) 0.0207(16) -0.0001(13) -0.0001(12) 0.0030(12)
C6 0.0137(15) 0.0215(16) 0.0215(16) -0.0005(13) -0.0024(12) 0.0013(13)
C7 0.0192(16) 0.0290(18) 0.0173(16) 0.0005(14) 0.0027(12) 0.0054(14)
C8 0.0275(18) 0.0179(16) 0.0320(19) -0.0057(14) -0.0007(14) -0.0048(14)
C9 0.0287(19) 0.037(2) 0.040(2) 0.0080(17) 0.0079(16) -0.0107(16)
C10 0.037(2) 0.040(2) 0.0278(19) 0.0012(17) 0.0141(15) -0.0005(17)
C11 0.041(2) 0.032(2) 0.0255(18) -0.0117(15) 0.0019(15) -0.0037(17)
C12 0.0224(17) 0.0265(18) 0.0292(18) -0.0065(15) 0.0046(14) -0.0109(14)
C13 0.0169(15) 0.0181(16) 0.0271(17) 0.0000(14) 0.0023(13) -0.0049(13)
C14 0.0170(15) 0.0170(15) 0.0219(16) -0.0032(13) 0.0006(12) 0.0001(12)
C15 0.0188(16) 0.0269(18) 0.0312(19) -0.0070(15) -0.0033(14) -0.0038(14)
C16 0.0259(17) 0.0324(19) 0.0266(18) -0.0091(16) -0.0075(14) 0.0077(15)
C17 0.0202(16) 0.0229(17) 0.0206(16) -0.0020(13) -0.0002(13) 0.0084(13)
C18 0.023(2) 0.028(2) 0.0173(18) 0.0010(16) 0.0002(16) 0.0127(18)
N5 0.0229(15) 0.0315(17) 0.0228(16) 0.0059(13) 0.0022(12) 0.0054(13)
C19 0.0328(19) 0.0264(18) 0.0221(19) 0.0071(15) 0.0033(15) 0.0087(16)
C20 0.044(2) 0.027(2) 0.0275(19) 0.0089(16) 0.0123(17) 0.0128(18)
C21 0.048(2) 0.039(2) 0.032(2) 0.0093(18) 0.0167(18) 0.007(2)
C22 0.050(2) 0.035(2) 0.033(2) 0.0101(18) 0.0078(19) -0.0012(19)
C23 0.050(3) 0.027(2) 0.035(2) 0.0037(17) 0.0028(19) 0.0077(19)
C24 0.042(2) 0.0283(19) 0.0276(19) 0.0031(16) 0.0087(17) 0.0104(17)
C18A 0.023(6) 0.028(6) 0.019(6) 0.000(6) -0.004(6) 0.012(6)
N5A 0.027(5) 0.026(5) 0.021(5) 0.006(5) 0.000(5) 0.007(5)
C19A 0.037(4) 0.027(4) 0.026(4) 0.007(4) 0.006(4) 0.008(4)
C20A 0.044(5) 0.029(5) 0.027(5) 0.009(5) 0.008(5) 0.010(5)
C21A 0.049(5) 0.034(5) 0.030(5) 0.009(5) 0.011(5) 0.007(5)
C22A 0.049(5) 0.033(5) 0.032(5) 0.011(5) 0.010(5) 0.004(5)
C23A 0.048(5) 0.031(5) 0.032(5) 0.008(5) 0.006(5) 0.005(5)
C24A 0.047(5) 0.029(5) 0.032(5) 0.006(5) 0.006(5) 0.007(5)
C25 0.0176(15) 0.0199(16) 0.0176(15) 0.0043(13) 0.0073(12) 0.0025(12)
C26 0.0138(14) 0.0173(15) 0.0213(16) 0.0026(13) 0.0035(12) 0.0021(12)
C27 0.0222(17) 0.039(2) 0.033(2) -0.0136(16) 0.0050(14) 0.0020(16)
C28 0.0236(18) 0.032(2) 0.064(3) -0.0251(19) -0.0016(18) -0.0040(16)
C29 0.0150(16) 0.0163(16) 0.058(2) -0.0032(16) 0.0060(15) 0.0011(13)
C30 0.011(2) 0.011(2) 0.032(3) -0.006(2) -0.006(2) -0.0025(19)
N7 0.029(2) 0.022(2) 0.027(2) -0.0048(17) 0.0097(16) -0.0097(17)
C31 0.024(2) 0.019(2) 0.026(2) -0.006(2) 0.0090(19) -0.013(2)
C32 0.020(2) 0.030(3) 0.028(3) 0.000(2) 0.004(2) -0.005(2)
C33 0.031(3) 0.029(3) 0.030(3) 0.007(2) 0.013(2) -0.007(2)
C34 0.031(3) 0.025(3) 0.036(3) 0.003(2) 0.018(2) -0.008(2)
C35 0.023(3) 0.022(3) 0.033(3) -0.003(2) 0.011(2) -0.006(2)
C36 0.022(3) 0.018(3) 0.031(2) 0.001(2) 0.008(2) -0.004(2)
C30A 0.022(4) 0.011(4) 0.033(5) -0.013(4) -0.006(4) -0.002(4)
N7A 0.025(4) 0.013(4) 0.031(4) -0.004(3) 0.004(3) -0.009(3)
C31A 0.021(3) 0.020(4) 0.030(4) -0.001(3) 0.009(3) -0.005(3)
C32A 0.024(4) 0.021(5) 0.030(4) 0.001(4) 0.010(3) -0.006(4)
C33A 0.028(4) 0.025(5) 0.029(4) 0.004(4) 0.008(4) -0.006(4)
C34A 0.030(4) 0.024(4) 0.033(5) 0.004(4) 0.019(4) -0.009(4)
C35A 0.023(4) 0.019(4) 0.031(5) 0.000(4) 0.011(4) -0.007(4)
C36A 0.023(4) 0.018(5) 0.032(4) 0.003(4) 0.010(4) -0.009(4)
S1 0.0241(5) 0.0177(5) 0.0175(5) 0.0034(4) 0.0011(4) -0.0012(4)
O1 0.0369(15) 0.0474(17) 0.0400(16) -0.0184(14) -0.0125(12) 0.0007(13)
O2 0.0338(15) 0.0396(16) 0.0267(14) 0.0007(12) -0.0015(11) 0.0192(13)
O3 0.0553(18) 0.0299(15) 0.0588(19) 0.0176(14) 0.0128(15) -0.0104(13)
C37 0.052(2) 0.0280(19) 0.037(2) 0.0075(16) 0.0167(17) 0.0130(17)
F1 0.0528(14) 0.0484(15) 0.0588(18) 0.0024(13) 0.0220(12) 0.0228(12)
F2 0.105(2) 0.0463(15) 0.094(2) 0.0190(15) 0.0737(17) 0.0098(15)
F3 0.093(2) 0.075(2) 0.0368(14) -0.0220(14) 0.0008(13) 0.0271(16)
S1A 0.045(4) 0.035(4) 0.040(4) 0.007(4) 0.014(4) 0.001(4)
O1A 0.041(8) 0.038(6) 0.043(9) 0.005(6) 0.011(7) 0.000(6)
O2A 0.040(6) 0.033(10) 0.033(9) 0.000(8) 0.010(6) 0.005(6)
O3A 0.040(8) 0.038(8) 0.035(6) 0.005(6) 0.009(6) 0.002(7)
C37A 0.065(4) 0.042(4) 0.048(4) 0.010(3) 0.023(3) 0.012(3)
F1A 0.093(2) 0.075(2) 0.0368(14) -0.0220(14) 0.0008(13) 0.0271(16)
F2A 0.0528(14) 0.0484(15) 0.0588(18) 0.0024(13) 0.0220(12) 0.0228(12)
F3A 0.105(2) 0.0463(15) 0.094(2) 0.0190(15) 0.0737(17) 0.0098(15)

loop_
_atom_type_symbol
_atom_type_description
_atom_type_scat_dispersion_real
_atom_type_scat_dispersion_imag
_atom_type_scat_source
C C 0.0033 0.0016 'International Tables Vol C Tables 4.2.6.8 and 6.1.1.4'
H H 0.0000 0.0000 'International Tables Vol C Tables 4.2.6.8 and 6.1.1.4'
N N 0.0061 0.0033 'International Tables Vol C Tables 4.2.6.8 and 6.1.1.4'
O O 0.0106 0.0060 'International Tables Vol C Tables 4.2.6.8 and 6.1.1.4'
F F 0.0171 0.0103 'International Tables Vol C Tables 4.2.6.8 and 6.1.1.4'
S S 0.1246 0.1234 'International Tables Vol C Tables 4.2.6.8 and 6.1.1.4'
Cl Cl 0.1484 0.1585 'International Tables Vol C Tables 4.2.6.8 and 6.1.1.4'
Zn Zn 0.2839 1.4301 'International Tables Vol C Tables 4.2.6.8 and 6.1.1.4'

loop_
_exptl_crystal_face_index_h
_exptl_crystal_face_index_k
_exptl_crystal_face_index_l
_exptl_crystal_face_perp_dist
-1.00 2.00 0.00 0.0220
1.00 -2.00 0.00 0.0170
1.00 2.00 0.00 0.0260
-1.00 -2.00 0.00 0.0230
-1.00 1.00 2.00 0.0480
1.00 0.00 -2.00 0.0710
1.00 0.00 0.00 0.0180
-1.00 0.00 0.00 0.0190

loop_
_geom_angle_atom_site_label_1
_geom_angle_atom_site_label_2
_geom_angle_atom_site_label_3
_geom_angle
_geom_angle_site_symmetry_1
_geom_angle_site_symmetry_3
_geom_angle_publ_flag
N4 Zn1 N6 110.94(9) . . ?
N4 Zn1 N2 116.87(9) . . ?
N6 Zn1 N2 117.52(9) . . ?
N4 Zn1 N1 76.89(9) . . ?
N6 Zn1 N1 77.07(9) . . ?
N2 Zn1 N1 77.15(8) . . ?
N4 Zn1 Cl1 102.63(7) . . ?
N6 Zn1 Cl1 106.13(7) . . ?
N2 Zn1 Cl1 100.26(7) . . ?
N1 Zn1 Cl1 176.64(6) . . ?
C1 N1 C13 113.9(2) . . ?
C1 N1 C25 111.9(2) . . ?
C13 N1 C25 113.2(2) . . ?
C1 N1 Zn1 105.75(16) . . ?
C13 N1 Zn1 104.78(17) . . ?
C25 N1 Zn1 106.49(16) . . ?
C2 N2 C5 105.8(2) . . ?
C2 N2 Zn1 114.45(18) . . ?
C5 N2 Zn1 139.18(19) . . ?
C6 N3 C7 126.4(3) . . ?
C6 N3 H3 119(3) . . ?
C7 N3 H3 114(3) . . ?
C14 N4 C17 106.3(2) . . ?
C14 N4 Zn1 116.02(19) . . ?
C17 N4 Zn1 137.7(2) . . ?
C26 N6 C29 105.9(3) . . ?
C26 N6 Zn1 116.30(19) . . ?
C29 N6 Zn1 137.7(2) . . ?
N1 C1 C2 110.0(2) . . ?
N1 C1 H1A 109.7 . . ?
C2 C1 H1A 109.7 . . ?
N1 C1 H1B 109.7 . . ?
C2 C1 H1B 109.7 . . ?
H1A C1 H1B 108.2 . . ?
N2 C2 C3 111.7(3) . . ?
N2 C2 C1 121.1(2) . . ?
C3 C2 C1 127.3(3) . . ?
C4 C3 C2 106.4(3) . . ?
C4 C3 H3A 126.8 . . ?
C2 C3 H3A 126.8 . . ?
C3 C4 C5 107.1(3) . . ?
C3 C4 H4 126.5 . . ?
C5 C4 H4 126.5 . . ?
C6 C5 N2 123.4(3) . . ?
C6 C5 C4 127.4(3) . . ?
N2 C5 C4 109.0(2) . . ?
N3 C6 C5 123.9(3) . . ?
N3 C6 H6 118.1 . . ?
C5 C6 H6 118.1 . . ?
N3 C7 C12 108.6(3) . . ?
N3 C7 C8 110.6(3) . . ?
C12 C7 C8 110.4(2) . . ?
N3 C7 H7 109.1 . . ?
C12 C7 H7 109.1 . . ?
C8 C7 H7 109.1 . . ?
C9 C8 C7 110.7(3) . . ?
C9 C8 H8A 109.5 . . ?
C7 C8 H8A 109.5 . . ?
C9 C8 H8B 109.5 . . ?
C7 C8 H8B 109.5 . . ?
H8A C8 H8B 108.1 . . ?
C10 C9 C8 111.3(3) . . ?
C10 C9 H9A 109.4 . . ?
C8 C9 H9A 109.4 . . ?
C10 C9 H9B 109.4 . . ?
C8 C9 H9B 109.4 . . ?
H9A C9 H9B 108.0 . . ?
C11 C10 C9 111.0(3) . . ?
C11 C10 H10A 109.4 . . ?
C9 C10 H10A 109.4 . . ?
C11 C10 H10B 109.4 . . ?
C9 C10 H10B 109.4 . . ?
H10A C10 H10B 108.0 . . ?
C10 C11 C12 111.2(3) . . ?
C10 C11 H11A 109.4 . . ?
C12 C11 H11A 109.4 . . ?
C10 C11 H11B 109.4 . . ?
C12 C11 H11B 109.4 . . ?
H11A C11 H11B 108.0 . . ?
C7 C12 C11 112.1(3) . . ?
C7 C12 H12A 109.2 . . ?
C11 C12 H12A 109.2 . . ?
C7 C12 H12B 109.2 . . ?
C11 C12 H12B 109.2 . . ?
H12A C12 H12B 107.9 . . ?
N1 C13 C14 109.0(2) . . ?
N1 C13 H13A 109.9 . . ?
C14 C13 H13A 109.9 . . ?
N1 C13 H13B 109.9 . . ?
C14 C13 H13B 109.9 . . ?
H13A C13 H13B 108.3 . . ?
N4 C14 C15 111.1(3) . . ?
N4 C14 C13 119.5(2) . . ?
C15 C14 C13 129.4(3) . . ?
C16 C15 C14 106.5(3) . . ?
C16 C15 H15 126.8 . . ?
C14 C15 H15 126.8 . . ?
C15 C16 C17 107.1(3) . . ?
C15 C16 H16 126.4 . . ?
C17 C16 H16 126.4 . . ?
C18A C17 N4 142.6(11) . . ?
N4 C17 C18 119.0(3) . . ?
C18A C17 C16 107.7(10) . . ?
N4 C17 C16 109.0(3) . . ?
C18 C17 C16 131.9(3) . . ?
N5 C18 C17 127.3(4) . . ?
N5 C18 H18 116.3 . . ?
C17 C18 H18 116.3 . . ?
C18 N5 C19 122.9(3) . . ?
C18 N5 H5 118.5 . . ?
C19 N5 H5 118.5 . . ?
N5 C19 C24 111.2(3) . . ?
N5 C19 C20 110.4(3) . . ?
C24 C19 C20 111.2(3) . . ?
N5 C19 H19 108.0 . . ?
C24 C19 H19 108.0 . . ?
C20 C19 H19 108.0 . . ?
C19 C20 C21 110.8(3) . . ?
C19 C20 H20A 109.5 . . ?
C21 C20 H20A 109.5 . . ?
C19 C20 H20B 109.5 . . ?
C21 C20 H20B 109.5 . . ?
H20A C20 H20B 108.1 . . ?
C22 C21 C20 110.6(3) . . ?
C22 C21 H21A 109.5 . . ?
C20 C21 H21A 109.5 . . ?
C22 C21 H21B 109.5 . . ?
C20 C21 H21B 109.5 . . ?
H21A C21 H21B 108.1 . . ?
C23 C22 C21 110.2(4) . . ?
C23 C22 H22A 109.6 . . ?
C21 C22 H22A 109.6 . . ?
C23 C22 H22B 109.6 . . ?
C21 C22 H22B 109.6 . . ?
H22A C22 H22B 108.1 . . ?
C22 C23 C24 110.9(3) . . ?
C22 C23 H23A 109.5 . . ?
C24 C23 H23A 109.5 . . ?
C22 C23 H23B 109.5 . . ?
C24 C23 H23B 109.5 . . ?
H23A C23 H23B 108.1 . . ?
C23 C24 C19 111.5(3) . . ?
C23 C24 H24A 109.3 . . ?
C19 C24 H24A 109.3 . . ?
C23 C24 H24B 109.3 . . ?
C19 C24 H24B 109.3 . . ?
H24A C24 H24B 108.0 . . ?
N5A C18A C17 111.3(16) . . ?
N5A C18A H18A 124.4 . . ?
C17 C18A H18A 124.4 . . ?
C18A N5A C19A 115.9(14) . . ?
C18A N5A H5A 122.1 . . ?
C19A N5A H5A 122.1 . . ?
N5A C19A C24A 110.9(13) . . ?
N5A C19A C20A 109.9(13) . . ?
C24A C19A C20A 113.1(14) . . ?
N5A C19A H19A 107.5 . . ?
C24A C19A H19A 107.5 . . ?
C20A C19A H19A 107.5 . . ?
C19A C20A C21A 111.7(13) . . ?
C19A C20A H20C 109.3 . . ?
C21A C20A H20C 109.3 . . ?
C19A C20A H20D 109.3 . . ?
C21A C20A H20D 109.3 . . ?
H20C C20A H20D 107.9 . . ?
C22A C21A C20A 111.9(14) . . ?
C22A C21A H21C 109.2 . . ?
C20A C21A H21C 109.2 . . ?
C22A C21A H21D 109.2 . . ?
C20A C21A H21D 109.2 . . ?
H21C C21A H21D 107.9 . . ?
C23A C22A C21A 113.4(14) . . ?
C23A C22A H22C 108.9 . . ?
C21A C22A H22C 108.9 . . ?
C23A C22A H22D 108.9 . . ?
C21A C22A H22D 108.9 . . ?
H22C C22A H22D 107.7 . . ?
C22A C23A C24A 110.6(14) . . ?
C22A C23A H23C 109.5 . . ?
C24A C23A H23C 109.5 . . ?
C22A C23A H23D 109.5 . . ?
C24A C23A H23D 109.5 . . ?
H23C C23A H23D 108.1 . . ?
C19A C24A C23A 110.2(13) . . ?
C19A C24A H24C 109.6 . . ?
C23A C24A H24C 109.6 . . ?
C19A C24A H24D 109.6 . . ?
C23A C24A H24D 109.6 . . ?
H24C C24A H24D 108.1 . . ?
N1 C25 C26 108.7(2) . . ?
N1 C25 H25A 109.9 . . ?
C26 C25 H25A 109.9 . . ?
N1 C25 H25B 109.9 . . ?
C26 C25 H25B 109.9 . . ?
H25A C25 H25B 108.3 . . ?
N6 C26 C27 111.3(3) . . ?
N6 C26 C25 119.3(3) . . ?
C27 C26 C25 129.2(3) . . ?
C28 C27 C26 106.2(3) . . ?
C28 C27 H27 126.9 . . ?
C26 C27 H27 126.9 . . ?
C27 C28 C29 107.3(3) . . ?
C27 C28 H28 126.4 . . ?
C29 C28 H28 126.4 . . ?
C30A C29 N6 145.3(5) . . ?
C30A C29 C28 105.2(5) . . ?
N6 C29 C28 109.2(3) . . ?
N6 C29 C30 114.9(3) . . ?
C28 C29 C30 135.8(3) . . ?
N7 C30 C29 125.2(4) . . ?
N7 C30 H30 117.4 . . ?
C29 C30 H30 117.4 . . ?
C30 N7 C31 124.7(4) . . ?
C30 N7 H7A 117.6 . . ?
C31 N7 H7A 117.6 . . ?
N7 C31 C36 110.2(4) . . ?
N7 C31 C32 109.2(4) . . ?
C36 C31 C32 112.0(4) . . ?
N7 C31 H31 108.5 . . ?
C36 C31 H31 108.5 . . ?
C32 C31 H31 108.5 . . ?
C33 C32 C31 112.1(4) . . ?
C33 C32 H32A 109.2 . . ?
C31 C32 H32A 109.2 . . ?
C33 C32 H32B 109.2 . . ?
C31 C32 H32B 109.2 . . ?
H32A C32 H32B 107.9 . . ?
C34 C33 C32 111.2(5) . . ?
C34 C33 H33A 109.4 . . ?
C32 C33 H33A 109.4 . . ?
C34 C33 H33B 109.4 . . ?
C32 C33 H33B 109.4 . . ?
H33A C33 H33B 108.0 . . ?
C33 C34 C35 110.8(4) . . ?
C33 C34 H34A 109.5 . . ?
C35 C34 H34A 109.5 . . ?
C33 C34 H34B 109.5 . . ?
C35 C34 H34B 109.5 . . ?
H34A C34 H34B 108.1 . . ?
C36 C35 C34 111.4(4) . . ?
C36 C35 H35A 109.4 . . ?
C34 C35 H35A 109.4 . . ?
C36 C35 H35B 109.4 . . ?
C34 C35 H35B 109.4 . . ?
H35A C35 H35B 108.0 . . ?
C35 C36 C31 111.5(4) . . ?
C35 C36 H36A 109.3 . . ?
C31 C36 H36A 109.3 . . ?
C35 C36 H36B 109.3 . . ?
C31 C36 H36B 109.3 . . ?
H36A C36 H36B 108.0 . . ?
N7A C30A C29 112.9(8) . . ?
N7A C30A H30A 123.5 . . ?
C29 C30A H30A 123.5 . . ?
C30A N7A C31A 122.9(8) . . ?
C30A N7A H7B 118.5 . . ?
C31A N7A H7B 118.5 . . ?
N7A C31A C36A 113.2(8) . . ?
N7A C31A C32A 110.3(7) . . ?
C36A C31A C32A 111.2(9) . . ?
N7A C31A H31A 107.3 . . ?
C36A C31A H31A 107.3 . . ?
C32A C31A H31A 107.3 . . ?
C33A C32A C31A 111.4(8) . . ?
C33A C32A H32C 109.3 . . ?
C31A C32A H32C 109.3 . . ?
C33A C32A H32D 109.3 . . ?
C31A C32A H32D 109.3 . . ?
H32C C32A H32D 108.0 . . ?
C34A C33A C32A 111.7(9) . . ?
C34A C33A H33C 109.3 . . ?
C32A C33A H33C 109.3 . . ?
C34A C33A H33D 109.3 . . ?
C32A C33A H33D 109.3 . . ?
H33C C33A H33D 107.9 . . ?
C33A C34A C35A 111.2(9) . . ?
C33A C34A H34C 109.4 . . ?
C35A C34A H34C 109.4 . . ?
C33A C34A H34D 109.4 . . ?
C35A C34A H34D 109.4 . . ?
H34C C34A H34D 108.0 . . ?
C36A C35A C34A 112.2(8) . . ?
C36A C35A H35C 109.2 . . ?
C34A C35A H35C 109.2 . . ?
C36A C35A H35D 109.2 . . ?
C34A C35A H35D 109.2 . . ?
H35C C35A H35D 107.9 . . ?
C35A C36A C31A 111.9(8) . . ?
C35A C36A H36C 109.2 . . ?
C31A C36A H36C 109.2 . . ?
C35A C36A H36D 109.2 . . ?
C31A C36A H36D 109.2 . . ?
H36C C36A H36D 107.9 . . ?
O2 S1 O3 116.2(2) . . ?
O2 S1 O1 115.00(18) . . ?
O3 S1 O1 114.10(19) . . ?
O2 S1 C37 103.93(18) . . ?
O3 S1 C37 100.73(19) . . ?
O1 S1 C37 104.4(2) . . ?
F2 C37 F1 107.5(4) . . ?
F2 C37 F3 106.9(4) . . ?
F1 C37 F3 107.9(3) . . ?
F2 C37 S1 112.5(3) . . ?
F1 C37 S1 111.9(3) . . ?
F3 C37 S1 109.8(3) . . ?
O2A S1A O1A 116.2(14) . . ?
O2A S1A O3A 116.1(14) . . ?
O1A S1A O3A 112.2(13) . . ?
O2A S1A C37A 105.5(11) . . ?
O1A S1A C37A 104.7(11) . . ?
O3A S1A C37A 99.6(11) . . ?
F2A C37A F1A 108.2(15) . . ?
F2A C37A F3A 105.9(15) . . ?
F1A C37A F3A 105.8(15) . . ?
F2A C37A S1A 114.6(13) . . ?
F1A C37A S1A 111.4(13) . . ?
F3A C37A S1A 110.5(13) . . ?

loop_
_geom_bond_atom_site_label_1
_geom_bond_atom_site_label_2
_geom_bond_distance
_geom_bond_site_symmetry_2
_geom_bond_publ_flag
Zn1 N4 2.053(2) . ?
Zn1 N6 2.076(2) . ?
Zn1 N2 2.082(2) . ?
Zn1 N1 2.297(2) . ?
Zn1 Cl1 2.3461(8) . ?
N1 C1 1.464(4) . ?
N1 C13 1.468(4) . ?
N1 C25 1.469(4) . ?
N2 C2 1.339(4) . ?
N2 C5 1.399(4) . ?
N3 C6 1.309(4) . ?
N3 C7 1.464(4) . ?
N3 H3 0.81(4) . ?
N4 C14 1.339(4) . ?
N4 C17 1.394(4) . ?
N6 C26 1.343(4) . ?
N6 C29 1.388(4) . ?
C1 C2 1.496(4) . ?
C1 H1A 0.9900 . ?
C1 H1B 0.9900 . ?
C2 C3 1.407(4) . ?
C3 C4 1.371(4) . ?
C3 H3A 0.9500 . ?
C4 C5 1.415(4) . ?
C4 H4 0.9500 . ?
C5 C6 1.393(4) . ?
C6 H6 0.9500 . ?
C7 C12 1.518(4) . ?
C7 C8 1.525(4) . ?
C7 H7 1.0000 . ?
C8 C9 1.521(5) . ?
C8 H8A 0.9900 . ?
C8 H8B 0.9900 . ?
C9 C10 1.521(5) . ?
C9 H9A 0.9900 . ?
C9 H9B 0.9900 . ?
C10 C11 1.510(5) . ?
C10 H10A 0.9900 . ?
C10 H10B 0.9900 . ?
C11 C12 1.522(4) . ?
C11 H11A 0.9900 . ?
C11 H11B 0.9900 . ?
C12 H12A 0.9900 . ?
C12 H12B 0.9900 . ?
C13 C14 1.494(4) . ?
C13 H13A 0.9900 . ?
C13 H13B 0.9900 . ?
C14 C15 1.407(4) . ?
C15 C16 1.373(5) . ?
C15 H15 0.9500 . ?
C16 C17 1.407(4) . ?
C16 H16 0.9500 . ?
C17 C18A 1.385(11) . ?
C17 C18 1.406(5) . ?
C18 N5 1.315(4) . ?
C18 H18 0.9500 . ?
N5 C19 1.475(4) . ?
N5 H5 0.8800 . ?
C19 C24 1.524(5) . ?
C19 C20 1.531(5) . ?
C19 H19 1.0000 . ?
C20 C21 1.533(5) . ?
C20 H20A 0.9900 . ?
C20 H20B 0.9900 . ?
C21 C22 1.525(6) . ?
C21 H21A 0.9900 . ?
C21 H21B 0.9900 . ?
C22 C23 1.514(5) . ?
C22 H22A 0.9900 . ?
C22 H22B 0.9900 . ?
C23 C24 1.524(5) . ?
C23 H23A 0.9900 . ?
C23 H23B 0.9900 . ?
C24 H24A 0.9900 . ?
C24 H24B 0.9900 . ?
C18A N5A 1.320(11) . ?
C18A H18A 0.9500 . ?
N5A C19A 1.483(11) . ?
N5A H5A 0.8800 . ?
C19A C24A 1.519(11) . ?
C19A C20A 1.525(11) . ?
C19A H19A 1.0000 . ?
C20A C21A 1.531(11) . ?
C20A H20C 0.9900 . ?
C20A H20D 0.9900 . ?
C21A C22A 1.520(12) . ?
C21A H21C 0.9900 . ?
C21A H21D 0.9900 . ?
C22A C23A 1.506(11) . ?
C22A H22C 0.9900 . ?
C22A H22D 0.9900 . ?
C23A C24A 1.526(11) . ?
C23A H23C 0.9900 . ?
C23A H23D 0.9900 . ?
C24A H24C 0.9900 . ?
C24A H24D 0.9900 . ?
C25 C26 1.496(4) . ?
C25 H25A 0.9900 . ?
C25 H25B 0.9900 . ?
C26 C27 1.403(4) . ?
C27 C28 1.372(5) . ?
C27 H27 0.9500 . ?
C28 C29 1.403(5) . ?
C28 H28 0.9500 . ?
C29 C30A 1.383(8) . ?
C29 C30 1.441(6) . ?
C30 N7 1.305(5) . ?
C30 H30 0.9500 . ?
N7 C31 1.462(5) . ?
N7 H7A 0.8800 . ?
C31 C36 1.527(6) . ?
C31 C32 1.529(6) . ?
C31 H31 1.0000 . ?
C32 C33 1.520(7) . ?
C32 H32A 0.9900 . ?
C32 H32B 0.9900 . ?
C33 C34 1.517(6) . ?
C33 H33A 0.9900 . ?
C33 H33B 0.9900 . ?
C34 C35 1.525(6) . ?
C34 H34A 0.9900 . ?
C34 H34B 0.9900 . ?
C35 C36 1.520(6) . ?
C35 H35A 0.9900 . ?
C35 H35B 0.9900 . ?
C36 H36A 0.9900 . ?
C36 H36B 0.9900 . ?
C30A N7A 1.292(8) . ?
C30A H30A 0.9500 . ?
N7A C31A 1.461(8) . ?
N7A H7B 0.8800 . ?
C31A C36A 1.521(9) . ?
C31A C32A 1.524(9) . ?
C31A H31A 1.0000 . ?
C32A C33A 1.522(9) . ?
C32A H32C 0.9900 . ?
C32A H32D 0.9900 . ?
C33A C34A 1.520(9) . ?
C33A H33C 0.9900 . ?
C33A H33D 0.9900 . ?
C34A C35A 1.526(9) . ?
C34A H34C 0.9900 . ?
C34A H34D 0.9900 . ?
C35A C36A 1.512(10) . ?
C35A H35C 0.9900 . ?
C35A H35D 0.9900 . ?
C36A H36C 0.9900 . ?
C36A H36D 0.9900 . ?
S1 O2 1.424(2) . ?
S1 O3 1.428(3) . ?
S1 O1 1.429(3) . ?
S1 C37 1.809(4) . ?
C37 F2 1.319(5) . ?
C37 F1 1.324(4) . ?
C37 F3 1.339(5) . ?
S1A O2A 1.420(10) . ?
S1A O1A 1.430(10) . ?
S1A O3A 1.435(10) . ?
S1A C37A 1.806(10) . ?
C37A F2A 1.317(11) . ?
C37A F1A 1.328(10) . ?
C37A F3A 1.340(11) . ?

loop_
_geom_hbond_atom_site_label_D
_geom_hbond_atom_site_label_H
_geom_hbond_atom_site_label_A
_geom_hbond_distance_DH
_geom_hbond_distance_HA
_geom_hbond_distance_DA
_geom_hbond_angle_DHA
_geom_hbond_site_symmetry_A
N3 H3 O2 0.81(4) 2.23(4) 2.949(4) 149(4) .
N3 H3 O2A 0.81(4) 2.29(5) 3.09(3) 169(4) .
N5 H5 O1 0.88 2.05 2.859(4) 152.2 4_666
N5A H5A Cl1 0.88 2.18 3.03(2) 162.3 .
N7 H7A O3 0.88 1.95 2.758(5) 152.0 2_646
N7A H7B Cl1 0.88 2.31 3.170(8) 164.0 .

loop_
_geom_torsion_atom_site_label_1
_geom_torsion_atom_site_label_2
_geom_torsion_atom_site_label_3
_geom_torsion_atom_site_label_4
_geom_torsion
_geom_torsion_site_symmetry_1
_geom_torsion_site_symmetry_2
_geom_torsion_site_symmetry_3
_geom_torsion_site_symmetry_4
_geom_torsion_publ_flag
C13 N1 C1 C2 -81.0(3) . . . . ?
C25 N1 C1 C2 149.0(2) . . . . ?
Zn1 N1 C1 C2 33.5(3) . . . . ?
C5 N2 C2 C3 -0.3(3) . . . . ?
Zn1 N2 C2 C3 172.99(19) . . . . ?
C5 N2 C2 C1 -179.8(3) . . . . ?
Zn1 N2 C2 C1 -6.5(3) . . . . ?
N1 C1 C2 N2 -20.9(4) . . . . ?
N1 C1 C2 C3 159.7(3) . . . . ?
N2 C2 C3 C4 0.0(4) . . . . ?
C1 C2 C3 C4 179.5(3) . . . . ?
C2 C3 C4 C5 0.3(3) . . . . ?
C2 N2 C5 C6 -175.2(3) . . . . ?
Zn1 N2 C5 C6 14.2(5) . . . . ?
C2 N2 C5 C4 0.4(3) . . . . ?
Zn1 N2 C5 C4 -170.2(2) . . . . ?
C3 C4 C5 C6 174.9(3) . . . . ?
C3 C4 C5 N2 -0.4(3) . . . . ?
C7 N3 C6 C5 -167.7(3) . . . . ?
N2 C5 C6 N3 -176.6(3) . . . . ?
C4 C5 C6 N3 8.6(5) . . . . ?
C6 N3 C7 C12 119.3(4) . . . . ?
C6 N3 C7 C8 -119.3(3) . . . . ?
N3 C7 C8 C9 -176.2(3) . . . . ?
C12 C7 C8 C9 -55.9(4) . . . . ?
C7 C8 C9 C10 56.8(4) . . . . ?
C8 C9 C10 C11 -56.3(4) . . . . ?
C9 C10 C11 C12 54.9(4) . . . . ?
N3 C7 C12 C11 176.8(3) . . . . ?
C8 C7 C12 C11 55.3(4) . . . . ?
C10 C11 C12 C7 -55.1(4) . . . . ?
C1 N1 C13 C14 152.8(2) . . . . ?
C25 N1 C13 C14 -77.9(3) . . . . ?
Zn1 N1 C13 C14 37.8(2) . . . . ?
C17 N4 C14 C15 0.1(3) . . . . ?
Zn1 N4 C14 C15 178.2(2) . . . . ?
C17 N4 C14 C13 -178.9(3) . . . . ?
Zn1 N4 C14 C13 -0.8(3) . . . . ?
N1 C13 C14 N4 -27.9(4) . . . . ?
N1 C13 C14 C15 153.3(3) . . . . ?
N4 C14 C15 C16 -0.6(4) . . . . ?
C13 C14 C15 C16 178.3(3) . . . . ?
C14 C15 C16 C17 0.8(3) . . . . ?
C14 N4 C17 C18A -168(3) . . . . ?
Zn1 N4 C17 C18A 15(3) . . . . ?
C14 N4 C17 C18 -175.9(3) . . . . ?
Zn1 N4 C17 C18 6.6(5) . . . . ?
C14 N4 C17 C16 0.4(3) . . . . ?
Zn1 N4 C17 C16 -177.1(2) . . . . ?
C15 C16 C17 C18A 171.7(19) . . . . ?
C15 C16 C17 N4 -0.8(3) . . . . ?
C15 C16 C17 C18 174.8(3) . . . . ?
N4 C17 C18 N5 -176.2(3) . . . . ?
C16 C17 C18 N5 8.6(6) . . . . ?
C17 C18 N5 C19 179.5(3) . . . . ?
C18 N5 C19 C24 57.5(4) . . . . ?
C18 N5 C19 C20 -66.4(5) . . . . ?
N5 C19 C20 C21 178.2(3) . . . . ?
C24 C19 C20 C21 54.3(4) . . . . ?
C19 C20 C21 C22 -56.5(5) . . . . ?
C20 C21 C22 C23 58.5(5) . . . . ?
C21 C22 C23 C24 -58.2(5) . . . . ?
C22 C23 C24 C19 56.4(5) . . . . ?
N5 C19 C24 C23 -177.7(3) . . . . ?
C20 C19 C24 C23 -54.3(4) . . . . ?
N4 C17 C18A N5A -13(5) . . . . ?
C16 C17 C18A N5A 179(2) . . . . ?
C17 C18A N5A C19A 176(2) . . . . ?
C18A N5A C19A C24A -142(3) . . . . ?
C18A N5A C19A C20A 92(3) . . . . ?
N5A C19A C20A C21A 177(2) . . . . ?
C24A C19A C20A C21A 52(3) . . . . ?
C19A C20A C21A C22A -49(3) . . . . ?
C20A C21A C22A C23A 52(3) . . . . ?
C21A C22A C23A C24A -56(3) . . . . ?
N5A C19A C24A C23A -180(2) . . . . ?
C20A C19A C24A C23A -56(3) . . . . ?
C22A C23A C24A C19A 57(3) . . . . ?
C1 N1 C25 C26 -78.9(3) . . . . ?
C13 N1 C25 C26 150.8(2) . . . . ?
Zn1 N1 C25 C26 36.2(2) . . . . ?
C29 N6 C26 C27 1.9(3) . . . . ?
Zn1 N6 C26 C27 -175.5(2) . . . . ?
C29 N6 C26 C25 -173.8(3) . . . . ?
Zn1 N6 C26 C25 8.9(3) . . . . ?
N1 C25 C26 N6 -32.5(4) . . . . ?
N1 C25 C26 C27 152.7(3) . . . . ?
N6 C26 C27 C28 -1.5(4) . . . . ?
C25 C26 C27 C28 173.7(3) . . . . ?
C26 C27 C28 C29 0.4(4) . . . . ?
C26 N6 C29 C30A -173.6(9) . . . . ?
Zn1 N6 C29 C30A 2.9(11) . . . . ?
C26 N6 C29 C28 -1.6(3) . . . . ?
Zn1 N6 C29 C28 174.9(2) . . . . ?
C26 N6 C29 C30 175.9(3) . . . . ?
Zn1 N6 C29 C30 -7.6(5) . . . . ?
C27 C28 C29 C30A 176.0(5) . . . . ?
C27 C28 C29 N6 0.7(4) . . . . ?
C27 C28 C29 C30 -176.1(4) . . . . ?
N6 C29 C30 N7 -175.8(4) . . . . ?
C28 C29 C30 N7 0.9(8) . . . . ?
C29 C30 N7 C31 177.3(4) . . . . ?
C30 N7 C31 C36 132.5(5) . . . . ?
C30 N7 C31 C32 -104.1(5) . . . . ?
N7 C31 C32 C33 -174.7(5) . . . . ?
C36 C31 C32 C33 -52.3(6) . . . . ?
C31 C32 C33 C34 54.4(7) . . . . ?
C32 C33 C34 C35 -56.6(7) . . . . ?
C33 C34 C35 C36 57.1(6) . . . . ?
C34 C35 C36 C31 -54.9(6) . . . . ?
N7 C31 C36 C35 174.2(4) . . . . ?
C32 C31 C36 C35 52.4(6) . . . . ?
N6 C29 C30A N7A -12.1(16) . . . . ?
C28 C29 C30A N7A 175.7(8) . . . . ?
C29 C30A N7A C31A -168.9(8) . . . . ?
C30A N7A C31A C36A -45.1(14) . . . . ?
C30A N7A C31A C32A 80.3(13) . . . . ?
N7A C31A C32A C33A 178.7(11) . . . . ?
C36A C31A C32A C33A -54.9(14) . . . . ?
C31A C32A C33A C34A 55.2(17) . . . . ?
C32A C33A C34A C35A -54.1(17) . . . . ?
C33A C34A C35A C36A 53.6(15) . . . . ?
C34A C35A C36A C31A -53.9(15) . . . . ?
N7A C31A C36A C35A 179.2(10) . . . . ?
C32A C31A C36A C35A 54.4(13) . . . . ?
O2 S1 C37 F2 -60.2(4) . . . . ?
O3 S1 C37 F2 179.1(3) . . . . ?
O1 S1 C37 F2 60.6(4) . . . . ?
O2 S1 C37 F1 178.5(3) . . . . ?
O3 S1 C37 F1 57.9(3) . . . . ?
O1 S1 C37 F1 -60.6(4) . . . . ?
O2 S1 C37 F3 58.7(3) . . . . ?
O3 S1 C37 F3 -61.9(3) . . . . ?
O1 S1 C37 F3 179.5(3) . . . . ?
O2A S1A C37A F2A -78(3) . . . . ?
O1A S1A C37A F2A 45(3) . . . . ?
O3A S1A C37A F2A 162(2) . . . . ?
O2A S1A C37A F1A 159(2) . . . . ?
O1A S1A C37A F1A -78(2) . . . . ?
O3A S1A C37A F1A 38(2) . . . . ?
O2A S1A C37A F3A 42(2) . . . . ?
O1A S1A C37A F3A 165(2) . . . . ?
O3A S1A C37A F3A -79(2) . . . . ?

loop_
_platon_squeeze_void_nr
_platon_squeeze_void_average_x
_platon_squeeze_void_average_y
_platon_squeeze_void_average_z
_platon_squeeze_void_volume
_platon_squeeze_void_count_electrons
_platon_squeeze_void_content
1 0.500 0.500 0.000 80 19 ' '
2 0.500 1.000 0.500 80 19 ' '
